data_2001078
loop_
_publ_author_name
'van Veggel, F. C. J. M.'
'Harkema, S.'

_publ_section_title
;
 Structure of
 2-[(4-cyanophenyl)methylene]-1,3-dithiole-4,5-dicarboxylic acid,
 dimethyl ester
;
_journal_issue 2
_journal_name_full 'Acta Crystallographica Section C'
_journal_page_first 393
_journal_page_last 395
_journal_paper_doi 10.1107/S0108270191009083
_journal_volume 48
_journal_year 1992
_chemical_formula_sum 'C15 H11 N O4 S2'
_chemical_formula_weight 333.39
_space_group_IT_number 2
_space_group_name_Hall '-P 1'
_space_group_name_H-M_alt 'P -1'
_symmetry_cell_setting triclinic
_symmetry_space_group_name_Hall '-P 1'
_symmetry_space_group_name_H-M 'P -1'
_cell_angle_alpha 98.52(3)
_cell_angle_beta 96.05(2)
_cell_angle_gamma 93.0(3)
_cell_formula_units_Z 4
_cell_length_a 20.611(7)
_cell_length_b 9.452(5)
_cell_length_c 7.856(4)
_cell_volume 1501.6(13)
_diffrn_radiation_type Mo
_diffrn_radiation_wavelength 0.7107
_exptl_absorpt_coefficient_mu 0.355
_exptl_crystal_density_diffrn 1.475
_exptl_crystal_F_000 688
_cod_data_source_file al0486.cif
_cod_data_source_block al0486a
_cod_original_cell_volume 1502(2)
_cod_original_formula_sum 'C15 H11 N1 O4 S2'
_cod_database_code 2001078

loop_
_space_group_symop_id
_space_group_symop_operation_xyz
1 x,y,z
2 -x,-y,-z

loop_
_atom_site_label
_atom_site_fract_x
_atom_site_fract_y
_atom_site_fract_z
S1 .97420(5) .29170(10) .2758(2)
C2 .9848(2) .1072(4) .2607(5)
S3 .91830(5) .01310(10) .3257(2)
C4 .8708(2) .1585(4) .3641(5)
C5 .8958(2) .2848(4) .3362(5)
C6 1.0393(2) .0545(4) .2074(5)
C7 1.0587(2) -.0919(4) .1891(5)
C8 1.0190(2) -.2093(4) .2160(6)
C9 1.0410(2) -.3443(4) .1973(7)
C10 1.1018(2) -.3683(4) .1480(6)
C11 1.1421(2) -.2550(4) .1176(6)
C12 1.1202(2) -.1194(4) .1395(5)
C13 1.1220(2) -.5133(5) .1236(7)
N14 1.1364(2) -.6280(4) .1038(8)
C15 .8618(2) .4196(5) .3430(6)
O16 .8083(2) .4225(4) .2631(7)
O17 .8913(2) .5229(3) .4351(6)
C18 .8613(3) .6612(5) .4390(10)
C19 .8073(2) .1314(5) .4319(6)
O20 .7745(2) .2241(4) .4837(5)
O21 .79470(10) -.0048(3) .4358(4)
C22 .7371(3) -.0462(7) .5150(7)
S31 .55995(6) .21550(10) .2519(2)
C32 .5687(2) .3954(4) .2171(5)
S33 .49813(5) .48620(10) .25010(10)
C34 .4519(2) .3425(4) .3053(5)
C35 .4807(2) .2197(4) .3049(5)
C36 .6250(2) .4476(4) .1714(5)
C37 .6425(2) .5919(4) .1383(5)
C38 .6024(2) .7047(4) .1500(6)
C39 .6221(2) .8373(4) .1133(6)
C40 .6831(2) .8617(4) .0663(5)
C41 .7241(2) .7518(5) .0540(6)
C42 .7045(2) .6205(5) .0911(6)
C43 .7033(2) 1.0000(5) .0292(6)
N44 .7193(2) 1.1109(5) .0011(6)
C45 .4501(2) .0845(4) .3537(5)
O46 .4359(2) .0727(3) .4927(4)
O47 .4453(2) -.0199(3) .2194(4)
C48 .4192(3) -.1591(5) .2490(7)
C49 .3841(2) .3644(4) .3392(5)
O50 .34510(10) .2732(3) .3564(4)
O51 .37310(10) .5018(3) .3447(4)
C52 .3077(2) .5411(6) .3740(8)
H6 1.070(2) .117(3) .176(4)
H8 .979(2) -.193(5) .255(6)
H9 1.017(2) -.411(4) .220(5)
H11 1.185(2) -.272(4) .082(5)
H12 1.145(2) -.040(4) .105(5)
H18A .890(3) .721(6) .478(7)
H18C .822(2) .636(5) .498(5)
H18B .853(5) .640(10) .290(10)
H22A .717(4) -.126(9) .460(10)
H22B .741(3) .004(6) .634(7)
H22C .703(2) -.001(5) .459(6)
H36 .660(2) .382(4) .160(5)
H38 .562(2) .697(4) .175(4)
H39 .596(2) .904(4) .132(5)
H41 .763(2) .758(4) .019(5)
H42 .735(2) .540(4) .075(5)
H48A .412(3) -.209(6) .139(7)
H48B .445(3) -.184(6) .331(7)
H48C .374(2) -.148(5) .297(6)
H52C .302(3) .527(6) .491(7)
H52B .275(3) .490(6) .298(7)
H52A .310(3) .629(7) .375(8)

loop_
_geom_bond_atom_site_label_1
_geom_bond_atom_site_label_2
_geom_bond_distance
S1 C2 1.757(4)
S1 C5 1.733(4)
C2 S3 1.757(5)
C2 C6 1.334(6)
S3 C4 1.737(4)
C4 C5 1.332(6)
C4 C19 1.490(7)
C5 C15 1.482(7)
C6 C7 1.452(5)
C6 H6 0.92(3)
C7 C8 1.399(6)
C7 C12 1.390(6)
C8 C9 1.369(6)
C8 H8 0.94(5)
C9 C10 1.371(6)
C9 H9 0.84(4)
C10 C11 1.385(6)
C10 C13 1.445(7)
C11 C12 1.375(6)
C11 H11 0.98(4)
C12 H12 0.97(4)
C13 N14 1.132(6)
C15 O16 1.214(6)
C15 O17 1.218(5)
O17 C18 1.473(6)
C18 H18A 0.79(6)
C18 H18C 1.01(5)
C18 H18B 1.20(10)
C19 O20 1.186(6)
C19 O21 1.305(6)
O21 C22 1.458(7)
C22 H22A 0.87(7)
C22 H22B 0.98(5)
C22 H22C 0.94(5)
S31 C32 1.765(4)
S31 C35 1.730(4)
C32 S33 1.750(5)
C32 C36 1.342(6)
S33 C34 1.752(4)
C34 C35 1.330(5)
C34 C49 1.469(6)
C35 C45 1.512(6)
C36 C37 1.460(6)
C36 H36 0.98(4)
C37 C38 1.381(6)
C37 C42 1.392(6)
C38 C39 1.377(6)
C38 H38 0.88(4)
C39 C40 1.365(6)
C39 H39 0.86(4)
C40 C41 1.373(6)
C40 C43 1.431(6)
C41 C42 1.366(7)
C41 H41 0.88(4)
C42 H42 1.01(4)
C43 N44 1.142(7)
C45 O46 1.180(5)
C45 O47 1.326(4)
O47 C48 1.456(5)
C48 H48A 0.92(5)
C48 H48B 0.87(5)
C48 H48C 1.04(5)
C49 O50 1.181(6)
C49 O51 1.326(5)
O51 C52 1.449(6)
C52 H52C 0.96(6)
C52 H52B 0.92(5)
C52 H52A 0.83(7)
